data_2226889
loop_
_publ_author_name
'Ghalib, Raza Murad'
'Sulaiman, Othman'
'Mehdi, Sayed Hasan'
'Goh, Jia Hao'
'Fun, Hoong-Kun'

_publ_section_title
;
 2-(4-Methylcyclohex-3-enyl)propan-2-yl <i>N</i>-phenylcarbamate
;
_journal_coeditor_code HB5524
_journal_issue 8
_journal_name_full 'Acta Crystallographica Section E'
_journal_page_first o1889
_journal_page_last o1890
_journal_paper_doi 10.1107/S1600536810025080
_journal_volume 66
_journal_year 2010
_chemical_formula_iupac 'C17 H23 N O2'
_chemical_formula_moiety 'C17 H23 N O2'
_chemical_formula_sum 'C17 H23 N O2'
_chemical_formula_weight 273.36
_chemical_name_systematic
;
2-(4-Methylcyclohex-3-enyl)propan-2-yl <i>N</i>-phenylcarbamate
;
_space_group_IT_number 9
_symmetry_cell_setting monoclinic
_symmetry_space_group_name_Hall 'C -2yc'
_symmetry_space_group_name_H-M 'C 1 c 1'
_atom_sites_solution_hydrogens geom
_atom_sites_solution_primary direct
_atom_sites_solution_secondary difmap
_audit_creation_method SHELXL-97
_cell_angle_alpha 90.00
_cell_angle_beta 100.964(3)
_cell_angle_gamma 90.00
_cell_formula_units_Z 4
_cell_length_a 19.3067(19)
_cell_length_b 9.0058(9)
_cell_length_c 8.9521(9)
_cell_measurement_reflns_used 2414
_cell_measurement_temperature 100.00(10)
_cell_measurement_theta_max 32.42
_cell_measurement_theta_min 3.27
_cell_volume 1528.1(3)
_computing_cell_refinement 'SAINT (Bruker, 2009)'
_computing_data_collection 'APEX2 (Bruker, 2009)'
_computing_data_reduction 'SAINT (Bruker, 2009)'
_computing_molecular_graphics 'SHELXTL (Sheldrick, 2008)'
_computing_publication_material
;
SHELXTL (Sheldrick, 2008) and PLATON (Spek, 2009)
;
_computing_structure_refinement 'SHELXTL (Sheldrick, 2008)'
_computing_structure_solution 'SHELXTL (Sheldrick, 2008)'
_diffrn_ambient_temperature 100.00(10)
_diffrn_measured_fraction_theta_full 0.990
_diffrn_measured_fraction_theta_max 0.990
_diffrn_measurement_device_type 'Bruker APEXII DUO CCD'
_diffrn_measurement_method '\f and \w scans'
_diffrn_radiation_monochromator graphite
_diffrn_radiation_source 'fine-focus sealed tube'
_diffrn_radiation_type MoK\a
_diffrn_radiation_wavelength 0.71073
_diffrn_reflns_av_R_equivalents 0.0485
_diffrn_reflns_av_sigmaI/netI 0.0435
_diffrn_reflns_limit_h_max 27
_diffrn_reflns_limit_h_min -26
_diffrn_reflns_limit_k_max 11
_diffrn_reflns_limit_k_min -12
_diffrn_reflns_limit_l_max 12
_diffrn_reflns_limit_l_min -12
_diffrn_reflns_number 8744
_diffrn_reflns_theta_full 30.00
_diffrn_reflns_theta_max 30.00
_diffrn_reflns_theta_min 2.50
_diffrn_standards_number 0
_exptl_absorpt_coefficient_mu 0.077
_exptl_absorpt_correction_T_max 0.992
_exptl_absorpt_correction_T_min 0.957
_exptl_absorpt_correction_type multi-scan
_exptl_absorpt_process_details '(<i>SADABS</i>; Bruker, 2009)'
_exptl_crystal_colour colourless
_exptl_crystal_density_diffrn 1.188
_exptl_crystal_density_method 'not measured'
_exptl_crystal_description needle
_exptl_crystal_F_000 592
_exptl_crystal_size_max 0.58
_exptl_crystal_size_mid 0.20
_exptl_crystal_size_min 0.10
_refine_diff_density_max 0.677
_refine_diff_density_min -0.756
_refine_ls_extinction_coef 0.044(6)
_refine_ls_extinction_expression Fc^*^=kFc[1+0.001xFc^2^\l^3^/sin(2\q)]^-1/4^
_refine_ls_extinction_method 'SHELXTL (Sheldrick, 2008)'
_refine_ls_goodness_of_fit_ref 1.153
_refine_ls_hydrogen_treatment constr
_refine_ls_matrix_type full
_refine_ls_number_parameters 187
_refine_ls_number_reflns 2205
_refine_ls_number_restraints 4
_refine_ls_restrained_S_all 1.177
_refine_ls_R_factor_all 0.0614
_refine_ls_R_factor_gt 0.0504
_refine_ls_shift/su_max 0.000
_refine_ls_shift/su_mean 0.000
_refine_ls_structure_factor_coef Fsqd
_refine_ls_weighting_details 'calc w=1/[\s^2^(Fo^2^)+(0.0981P)^2^+0.2230P] where P=(Fo^2^+2Fc^2^)/3'
_refine_ls_weighting_scheme calc
_refine_ls_wR_factor_gt 0.1301
_refine_ls_wR_factor_ref 0.1542
_reflns_number_gt 2053
_reflns_number_total 2205
_reflns_threshold_expression I>2\s(I)
_cod_data_source_file hb5524.cif
_cod_data_source_block I
_cod_original_sg_symbol_H-M 'C c'
_cod_database_code 2226889
_cod_database_fobs_code 2226889

loop_
_symmetry_equiv_pos_as_xyz
'x, y, z'
'x, -y, z+1/2'
'x+1/2, y+1/2, z'
'x+1/2, -y+1/2, z+1/2'

loop_
_atom_site_type_symbol
_atom_site_label
_atom_site_fract_x
_atom_site_fract_y
_atom_site_fract_z
_atom_site_U_iso_or_equiv
_atom_site_adp_type
_atom_site_calc_flag
_atom_site_refinement_flags
_atom_site_occupancy
_atom_site_disorder_assembly
_atom_site_disorder_group
O O1 0.15396(9) 0.88990(19) 0.87624(19) 0.0181(4) Uani d . 1 . .
O O2 0.08897(11) 0.8780(2) 1.0641(2) 0.0208(4) Uani d . 1 . .
N N1 0.07470(11) 1.0610(2) 0.8828(2) 0.0164(4) Uani d . 1 . .
H H1N1 0.0841 1.0796 0.7946 0.020 Uiso calc R 1 . .
C C1 -0.00477(14) 1.1337(3) 1.0559(3) 0.0212(5) Uani d . 1 . .
H H1A -0.0006 1.0410 1.1025 0.025 Uiso calc R 1 . .
C C2 -0.04625(16) 1.2429(3) 1.1041(3) 0.0272(6) Uani d . 1 . .
H H2A -0.0697 1.2221 1.1834 0.033 Uiso calc R 1 . .
C C3 -0.05361(16) 1.3820(3) 1.0371(4) 0.0286(6) Uani d . 1 . .
H H3A -0.0810 1.4547 1.0716 0.034 Uiso calc R 1 . .
C C4 -0.01903(15) 1.4106(3) 0.9166(3) 0.0264(6) Uani d . 1 . .
H H4A -0.0244 1.5025 0.8684 0.032 Uiso calc R 1 . .
C C5 0.02310(14) 1.3035(3) 0.8685(3) 0.0224(5) Uani d . 1 . .
H H5A 0.0467 1.3246 0.7897 0.027 Uiso calc R 1 . .
C C6 0.03042(11) 1.1636(3) 0.9376(3) 0.0155(4) Uani d . 1 . .
C C7 0.10429(12) 0.9363(3) 0.9525(3) 0.0165(4) Uani d . 1 . .
C C8 0.19360(13) 0.7514(3) 0.9145(3) 0.0180(5) Uani d . 1 A .
C C9 0.24506(13) 0.7554(3) 0.8015(3) 0.0161(4) Uani d D 1 . .
H H9A 0.2783 0.8351 0.8398 0.019 Uiso calc PR 0.55(2) A 1
H H9B 0.2736 0.8434 0.8163 0.019 Uiso d PR 0.45(2) A 2
C C10A 0.2126(3) 0.8036(10) 0.6393(5) 0.0169(17) Uani d P 0.55(2) A 1
H H10A 0.1711 0.7435 0.6029 0.020 Uiso calc PR 0.55(2) A 1
H H10B 0.1974 0.9062 0.6412 0.020 Uiso calc PR 0.55(2) A 1
C C10B 0.2058(3) 0.7435(16) 0.6365(7) 0.025(2) Uiso d PD 0.45(2) A 2
H H10C 0.1653 0.8094 0.6189 0.030 Uiso calc PR 0.45(2) A 2
H H10D 0.1895 0.6426 0.6136 0.030 Uiso calc PR 0.45(2) A 2
C C11 0.26080(18) 0.7903(4) 0.5329(3) 0.0338(7) Uani d D 1 . .
H H11A 0.2476 0.8317 0.4365 0.041 Uiso calc PR 0.55(2) A 1
H H11B 0.2506 0.8616 0.4521 0.041 Uiso d PR 0.45(2) A 2
C C12 0.32574(14) 0.7183(3) 0.5690(3) 0.0205(5) Uani d . 1 A .
C C13 0.34562(13) 0.6355(3) 0.7083(3) 0.0227(5) Uani d . 1 . .
H H13A 0.3867 0.6828 0.7687 0.027 Uiso calc R 1 A .
H H13B 0.3598 0.5369 0.6825 0.027 Uiso calc R 1 . .
C C14 0.2908(2) 0.6188(4) 0.8067(4) 0.0392(9) Uani d . 1 A .
H H14A 0.3141 0.6005 0.9110 0.047 Uiso calc R 1 . .
H H14B 0.2612 0.5336 0.7724 0.047 Uiso calc R 1 . .
C C15 0.14268(18) 0.6215(3) 0.8893(5) 0.0355(7) Uani d . 1 . .
H H15A 0.1125 0.6249 0.9629 0.053 Uiso calc R 1 A .
H H15B 0.1688 0.5301 0.9002 0.053 Uiso calc R 1 . .
H H15C 0.1146 0.6272 0.7887 0.053 Uiso calc R 1 . .
C C16 0.23442(17) 0.7591(4) 1.0772(3) 0.0316(7) Uani d . 1 . .
H H16A 0.2020 0.7563 1.1463 0.047 Uiso calc R 1 A .
H H16B 0.2610 0.8497 1.0915 0.047 Uiso calc R 1 . .
H H16C 0.2660 0.6760 1.0966 0.047 Uiso calc R 1 . .
C C17 0.37752(17) 0.7262(3) 0.4634(3) 0.0271(5) Uani d . 1 . .
H H17A 0.3578 0.7843 0.3757 0.041 Uiso calc R 1 A .
H H17B 0.3874 0.6278 0.4321 0.041 Uiso calc R 1 . .
H H17C 0.4204 0.7716 0.5151 0.041 Uiso calc R 1 . .

loop_
_atom_site_aniso_label
_atom_site_aniso_U_11
_atom_site_aniso_U_22
_atom_site_aniso_U_33
_atom_site_aniso_U_12
_atom_site_aniso_U_13
_atom_site_aniso_U_23
O1 0.0224(8) 0.0176(8) 0.0163(8) 0.0042(6) 0.0091(6) 0.0011(6)
O2 0.0282(9) 0.0201(9) 0.0167(8) 0.0026(7) 0.0113(7) 0.0013(6)
N1 0.0198(9) 0.0193(10) 0.0116(8) 0.0022(7) 0.0069(7) -0.0003(7)
C1 0.0232(11) 0.0244(13) 0.0184(11) 0.0048(9) 0.0095(9) 0.0040(9)
C2 0.0319(14) 0.0304(15) 0.0241(12) 0.0080(10) 0.0172(11) 0.0051(10)
C3 0.0343(14) 0.0255(14) 0.0302(14) 0.0102(11) 0.0166(12) 0.0004(10)
C4 0.0309(13) 0.0208(12) 0.0306(14) 0.0034(10) 0.0137(11) 0.0018(10)
C5 0.0237(11) 0.0207(13) 0.0258(12) 0.0019(9) 0.0126(9) 0.0028(9)
C6 0.0141(9) 0.0177(11) 0.0152(9) -0.0004(8) 0.0042(7) -0.0019(8)
C7 0.0176(10) 0.0186(11) 0.0140(10) -0.0009(8) 0.0051(8) -0.0041(8)
C8 0.0220(11) 0.0145(11) 0.0191(11) 0.0041(8) 0.0081(8) 0.0015(8)
C9 0.0184(9) 0.0163(11) 0.0147(10) 0.0013(8) 0.0057(8) -0.0006(8)
C10A 0.020(2) 0.018(4) 0.014(2) 0.0052(19) 0.0056(14) 0.0028(15)
C11 0.0466(17) 0.0417(17) 0.0160(12) 0.0201(14) 0.0135(12) 0.0090(11)
C12 0.0223(11) 0.0227(12) 0.0180(10) 0.0001(9) 0.0079(9) -0.0042(9)
C13 0.0210(11) 0.0260(13) 0.0227(12) 0.0058(9) 0.0079(9) -0.0001(9)
C14 0.0482(17) 0.0328(16) 0.0466(19) 0.0244(14) 0.0343(16) 0.0214(14)
C15 0.0387(15) 0.0185(13) 0.057(2) -0.0059(11) 0.0284(15) -0.0076(12)
C16 0.0340(14) 0.0489(18) 0.0134(11) 0.0186(13) 0.0082(10) 0.0086(11)
C17 0.0346(13) 0.0235(13) 0.0273(13) -0.0006(10) 0.0163(11) -0.0031(10)

loop_
_atom_type_symbol
_atom_type_description
_atom_type_scat_dispersion_real
_atom_type_scat_dispersion_imag
_atom_type_scat_source
C C 0.0033 0.0000 'International Tables Vol C Tables 4.2.6.8 and 6.1.1.4'
H H 0.0000 0.0000 'International Tables Vol C Tables 4.2.6.8 and 6.1.1.4'
N N 0.0061 0.0000 'International Tables Vol C Tables 4.2.6.8 and 6.1.1.4'
O O 0.0106 0.0000 'International Tables Vol C Tables 4.2.6.8 and 6.1.1.4'

loop_
_geom_angle_atom_site_label_1
_geom_angle_atom_site_label_2
_geom_angle_atom_site_label_3
_geom_angle_site_symmetry_1
_geom_angle_site_symmetry_3
_geom_angle
_geom_angle_publ_flag
C7 O1 C8 . . 122.38(19) ?
C7 N1 C6 . . 127.81(19) ?
C7 N1 H1N1 . . 116.1 ?
C6 N1 H1N1 . . 116.1 ?
C2 C1 C6 . . 119.6(2) ?
C2 C1 H1A . . 120.2 ?
C6 C1 H1A . . 120.2 ?
C3 C2 C1 . . 121.6(3) ?
C3 C2 H2A . . 119.2 ?
C1 C2 H2A . . 119.2 ?
C2 C3 C4 . . 118.5(3) ?
C2 C3 H3A . . 120.8 ?
C4 C3 H3A . . 120.8 ?
C5 C4 C3 . . 120.5(3) ?
C5 C4 H4A . . 119.7 ?
C3 C4 H4A . . 119.7 ?
C4 C5 C6 . . 120.4(2) ?
C4 C5 H5A . . 119.8 ?
C6 C5 H5A . . 119.8 ?
C1 C6 C5 . . 119.3(2) ?
C1 C6 N1 . . 123.8(2) ?
C5 C6 N1 . . 117.0(2) ?
O2 C7 O1 . . 126.3(2) ?
O2 C7 N1 . . 126.1(2) ?
O1 C7 N1 . . 107.62(19) ?
O1 C8 C15 . . 109.0(2) ?
O1 C8 C16 . . 109.7(2) ?
C15 C8 C16 . . 112.4(3) ?
O1 C8 C9 . . 101.42(18) ?
C15 C8 C9 . . 113.5(2) ?
C16 C8 C9 . . 110.2(2) ?
C14 C9 C10B . . 98.7(5) ?
C14 C9 C10A . . 113.1(3) ?
C14 C9 C8 . . 113.9(2) ?
C10B C9 C8 . . 111.6(3) ?
C10A C9 C8 . . 115.4(2) ?
C14 C9 H9A . . 104.3 ?
C10B C9 H9A . . 124.1 ?
C10A C9 H9A . . 104.3 ?
C8 C9 H9A . . 104.3 ?
C14 C9 H9B . . 110.6 ?
C10B C9 H9B . . 111.0 ?
C10A C9 H9B . . 91.0 ?
C8 C9 H9B . . 110.7 ?
C11 C10A C9 . . 113.5(3) ?
C11 C10A H10A . . 108.9 ?
C9 C10A H10A . . 108.9 ?
C11 C10A H10B . . 108.9 ?
C9 C10A H10B . . 108.9 ?
H10A C10A H10B . . 107.7 ?
C9 C10B C11 . . 106.2(5) ?
C9 C10B H10C . . 110.5 ?
C11 C10B H10C . . 110.5 ?
C9 C10B H10D . . 110.5 ?
C11 C10B H10D . . 110.5 ?
H10C C10B H10D . . 108.7 ?
C12 C11 C10A . . 123.1(3) ?
C12 C11 C10B . . 114.4(4) ?
C12 C11 H11A . . 118.5 ?
C10A C11 H11A . . 118.5 ?
C10B C11 H11A . . 123.4 ?
C12 C11 H11B . . 122.2 ?
C10A C11 H11B . . 111.8 ?
C10B C11 H11B . . 123.4 ?
C11 C12 C13 . . 121.4(2) ?
C11 C12 C17 . . 120.6(2) ?
C13 C12 C17 . . 118.0(2) ?
C12 C13 C14 . . 117.1(2) ?
C12 C13 H13A . . 108.0 ?
C14 C13 H13A . . 108.0 ?
C12 C13 H13B . . 108.0 ?
C14 C13 H13B . . 108.0 ?
H13A C13 H13B . . 107.3 ?
C13 C14 C9 . . 111.8(2) ?
C13 C14 H14A . . 109.3 ?
C9 C14 H14A . . 109.3 ?
C13 C14 H14B . . 109.3 ?
C9 C14 H14B . . 109.3 ?
H14A C14 H14B . . 107.9 ?
C8 C15 H15A . . 109.5 ?
C8 C15 H15B . . 109.5 ?
H15A C15 H15B . . 109.5 ?
C8 C15 H15C . . 109.5 ?
H15A C15 H15C . . 109.5 ?
H15B C15 H15C . . 109.5 ?
C8 C16 H16A . . 109.5 ?
C8 C16 H16B . . 109.5 ?
H16A C16 H16B . . 109.5 ?
C8 C16 H16C . . 109.5 ?
H16A C16 H16C . . 109.5 ?
H16B C16 H16C . . 109.5 ?
C12 C17 H17A . . 109.5 ?
C12 C17 H17B . . 109.5 ?
H17A C17 H17B . . 109.5 ?
C12 C17 H17C . . 109.5 ?
H17A C17 H17C . . 109.5 ?
H17B C17 H17C . . 109.5 ?

loop_
_geom_bond_atom_site_label_1
_geom_bond_atom_site_label_2
_geom_bond_site_symmetry_2
_geom_bond_distance
_geom_bond_publ_flag
O1 C7 . 1.345(3) ?
O1 C8 . 1.470(3) ?
O2 C7 . 1.214(3) ?
N1 C7 . 1.356(3) ?
N1 C6 . 1.409(3) ?
N1 H1N1 . 0.8600 ?
C1 C2 . 1.388(4) ?
C1 C6 . 1.389(3) ?
C1 H1A . 0.9300 ?
C2 C3 . 1.385(4) ?
C2 H2A . 0.9300 ?
C3 C4 . 1.396(4) ?
C3 H3A . 0.9300 ?
C4 C5 . 1.383(4) ?
C4 H4A . 0.9300 ?
C5 C6 . 1.399(4) ?
C5 H5A . 0.9300 ?
C8 C15 . 1.517(4) ?
C8 C16 . 1.520(4) ?
C8 C9 . 1.547(3) ?
C9 C14 . 1.510(4) ?
C9 C10B . 1.531(6) ?
C9 C10A . 1.531(5) ?
C9 H9A . 0.9800 ?
C9 H9B . 0.9600 ?
C10A C11 . 1.458(5) ?
C10A H10A . 0.9700 ?
C10A H10B . 0.9700 ?
C10B C11 . 1.594(7) ?
C10B H10C . 0.9700 ?
C10B H10D . 0.9700 ?
C11 C12 . 1.393(4) ?
C11 H11A . 0.9300 ?
C11 H11B . 0.9600 ?
C12 C13 . 1.441(4) ?
C12 C17 . 1.502(3) ?
C13 C14 . 1.509(4) ?
C13 H13A . 0.9700 ?
C13 H13B . 0.9700 ?
C14 H14A . 0.9700 ?
C14 H14B . 0.9700 ?
C15 H15A . 0.9600 ?
C15 H15B . 0.9600 ?
C15 H15C . 0.9600 ?
C16 H16A . 0.9600 ?
C16 H16B . 0.9600 ?
C16 H16C . 0.9600 ?
C17 H17A . 0.9600 ?
C17 H17B . 0.9600 ?
C17 H17C . 0.9600 ?

loop_
_geom_hbond_atom_site_label_D
_geom_hbond_atom_site_label_H
_geom_hbond_atom_site_label_A
_geom_hbond_site_symmetry_A
_geom_hbond_distance_DH
_geom_hbond_distance_HA
_geom_hbond_distance_DA
_geom_hbond_angle_DHA
_geom_hbond_publ_flag
N1 H1N1 O2 2_574 0.86 2.12 2.969(3) 170 yes
C13 H13A Cg1 3_545 0.97 2.62 3.566(3) 166 yes

loop_
_geom_torsion_atom_site_label_1
_geom_torsion_atom_site_label_2
_geom_torsion_atom_site_label_3
_geom_torsion_atom_site_label_4
_geom_torsion_site_symmetry_1
_geom_torsion_site_symmetry_2
_geom_torsion_site_symmetry_3
_geom_torsion_site_symmetry_4
_geom_torsion
_geom_torsion_publ_flag
C6 C1 C2 C3 . . . . 0.0(5) ?
C1 C2 C3 C4 . . . . 1.0(5) ?
C2 C3 C4 C5 . . . . -1.7(5) ?
C3 C4 C5 C6 . . . . 1.4(5) ?
C2 C1 C6 C5 . . . . -0.3(4) ?
C2 C1 C6 N1 . . . . 178.8(2) ?
C4 C5 C6 C1 . . . . -0.4(4) ?
C4 C5 C6 N1 . . . . -179.5(2) ?
C7 N1 C6 C1 . . . . -17.3(4) ?
C7 N1 C6 C5 . . . . 161.8(2) ?
C8 O1 C7 O2 . . . . 4.6(4) ?
C8 O1 C7 N1 . . . . -175.8(2) ?
C6 N1 C7 O2 . . . . 12.6(4) ?
C6 N1 C7 O1 . . . . -166.9(2) ?
C7 O1 C8 C15 . . . . 62.9(3) ?
C7 O1 C8 C16 . . . . -60.6(3) ?
C7 O1 C8 C9 . . . . -177.0(2) ?
O1 C8 C9 C14 . . . . -176.2(3) ?
C15 C8 C9 C14 . . . . -59.4(3) ?
C16 C8 C9 C14 . . . . 67.7(3) ?
O1 C8 C9 C10B . . . . -65.4(6) ?
C15 C8 C9 C10B . . . . 51.3(6) ?
C16 C8 C9 C10B . . . . 178.4(6) ?
O1 C8 C9 C10A . . . . -43.0(5) ?
C15 C8 C9 C10A . . . . 73.8(5) ?
C16 C8 C9 C10A . . . . -159.1(4) ?
C14 C9 C10A C11 . . . . -40.1(8) ?
C10B C9 C10A C11 . . . . -89.5(9) ?
C8 C9 C10A C11 . . . . -173.6(5) ?
C14 C9 C10B C11 . . . . -74.1(7) ?
C10A C9 C10B C11 . . . . 60.9(8) ?
C8 C9 C10B C11 . . . . 165.8(5) ?
C9 C10A C11 C12 . . . . 9.9(9) ?
C9 C10A C11 C10B . . . . 80.2(9) ?
C9 C10B C11 C12 . . . . 49.7(9) ?
C9 C10B C11 C10A . . . . -70.3(9) ?
C10A C11 C12 C13 . . . . 8.1(7) ?
C10B C11 C12 C13 . . . . -13.0(6) ?
C10A C11 C12 C17 . . . . -171.4(5) ?
C10B C11 C12 C17 . . . . 167.5(5) ?
C11 C12 C13 C14 . . . . 5.2(4) ?
C17 C12 C13 C14 . . . . -175.3(3) ?
C12 C13 C14 C9 . . . . -35.1(4) ?
C10B C9 C14 C13 . . . . 68.3(5) ?
C10A C9 C14 C13 . . . . 52.4(5) ?
C8 C9 C14 C13 . . . . -173.4(3) ?
